data_1536379
loop_
_publ_author_name
'Pakhomov, V.I.'
'Ivanova-Korfini, I.I.'
'Goryunov, A.V.'
'Lotfullin, R.Sh.'
'Boguslavskii, A.A.'

_publ_section_title
;
 Structure of CsHg2Cl5 crystals
;
_journal_name_full 'Zhurnal Neorganicheskoi Khimii'
_journal_page_first 1408
_journal_page_last 1413
_journal_volume 36
_journal_year 1991
_chemical_formula_sum 'Cl5 Cs Hg2'
_chemical_name_systematic 'Cs Hg2 Cl5'
_space_group_IT_number 4
_symmetry_space_group_name_Hall 'P 2yb'
_symmetry_space_group_name_H-M 'P 1 21 1'
_cell_angle_alpha 90
_cell_angle_beta 100.95
_cell_angle_gamma 90
_cell_formula_units_Z 2
_cell_length_a 8.136
_cell_length_b 6.126
_cell_length_c 9.84
_cell_volume 481.508
_citation_journal_id_ASTM ZNOKAQ
_cod_data_source_file Pakhomov_ZNOKAQ_1991_1153.cif
_cod_data_source_block Cl5Cs1Hg2
_cod_original_cell_volume 481.5075
_cod_original_formula_sum 'Cl5 Cs1 Hg2'
_cod_database_code 1536379

loop_
_symmetry_equiv_pos_as_xyz
x,y,z
-x,y+1/2,-z

loop_
_atom_site_label
_atom_site_type_symbol
_atom_site_fract_x
_atom_site_fract_y
_atom_site_fract_z
_atom_site_occupancy
_atom_site_U_iso_or_equiv
Cl2 Cl-1 0.14 -0.021 0.522 0.5 0.0
Cl8 Cl-1 0.156 -0.031 0.601 0.5 0.0
Cl4 Cl-1 0.351 0.038 0.171 0.5 0.0
Cl5 Cl-1 0.508 -0.016 0.844 0.25 0.0
Cl6 Cl-1 -0.396 -0.009 0.571 0.75 0.0
Hg2 Hg+2 -0.116 -0.024 0.579 0.75 0.0
Cl1 Cl-1 -0.041 -0.023 -0.128 1 0.0
Cs2 Cs+1 0.639 -0.005 0.521 0.5 0.0
Cl7 Cl-1 -0.34 -0.034 0.265 0.5 0.0
Hg1 Hg+2 0.0537 0 0.1618 1 0.0
Cl3 Cl-1 -0.216 -0.027 0.218 1 0.0
Hg3 Hg+2 0.234 0.009 0.761 0.25 0.0
Cs1 Cs+1 0.466 0.006 0.928 0.5 0.0
